data_7123840
loop_
_publ_author_name
'Luo, Hui-Yun'
'Xie, Yu-Yang'
'Song, Xu-Feng'
'Dong, Jia-Wei'
'Zhu, Deng'
'Chen, Zhi-Min'

_publ_section_title
;
 Lewis Base-Catalyzed Asymmetric Sulfenylation of Alkenes: Construction of
 Sulfenylated Lactones and Application to the Formal Syntheses of
 (-)-Nicotlactone B and (&#x2212;)-Galbacin
;
_journal_name_full 'Chemical Communications'
_journal_paper_doi 10.1039/C9CC04758A
_journal_year 2019
_chemical_absolute_configuration ad
_chemical_formula_moiety 'C18 H18 O2 S'
_chemical_formula_sum 'C18 H18 O2 S'
_chemical_formula_weight 298.38
_space_group_crystal_system triclinic
_space_group_IT_number 1
_space_group_name_Hall 'P 1'
_space_group_name_H-M_alt 'P 1'
_symmetry_space_group_name_Hall 'P 1'
_symmetry_space_group_name_H-M 'P 1'
_atom_sites_solution_hydrogens geom
_audit_creation_method SHELXL-2018/3
_audit_update_record
;
2019-07-05 deposited with the CCDC.    2019-07-10 downloaded from the CCDC.
;
_cell_angle_alpha 108.45(3)
_cell_angle_beta 102.39(3)
_cell_angle_gamma 112.79(4)
_cell_formula_units_Z 1
_cell_length_a 6.790(3)
_cell_length_b 8.390(2)
_cell_length_c 8.689(3)
_cell_measurement_reflns_used 4783
_cell_measurement_temperature 296(2)
_cell_measurement_theta_max 68.23
_cell_measurement_theta_min 5.81
_cell_volume 399.4(3)
_computing_structure_refinement 'SHELXL-2018/3 (Sheldrick, 2018)'
_computing_structure_solution 'SHELXT 2014/5 (Sheldrick, 2014)'
_diffrn_ambient_temperature 296(2)
_diffrn_measured_fraction_theta_full 0.997
_diffrn_measured_fraction_theta_max 0.995
_diffrn_measurement_device_type 'Bruker D8 VENTURE'
_diffrn_measurement_method '\f and \w scans'
_diffrn_radiation_type CuK\a
_diffrn_radiation_wavelength 1.54178
_diffrn_reflns_av_R_equivalents 0.0402
_diffrn_reflns_av_unetI/netI 0.0448
_diffrn_reflns_Laue_measured_fraction_full 0.997
_diffrn_reflns_Laue_measured_fraction_max 0.995
_diffrn_reflns_limit_h_max 8
_diffrn_reflns_limit_h_min -8
_diffrn_reflns_limit_k_max 9
_diffrn_reflns_limit_k_min -10
_diffrn_reflns_limit_l_max 10
_diffrn_reflns_limit_l_min -10
_diffrn_reflns_number 7576
_diffrn_reflns_point_group_measured_fraction_full 0.966
_diffrn_reflns_point_group_measured_fraction_max 0.960
_diffrn_reflns_theta_full 67.679
_diffrn_reflns_theta_max 68.652
_diffrn_reflns_theta_min 6.385
_exptl_absorpt_coefficient_mu 1.805
_exptl_crystal_colour colorless
_exptl_crystal_density_diffrn 1.241
_exptl_crystal_description block
_exptl_crystal_F_000 158
_exptl_crystal_size_max 0.180
_exptl_crystal_size_mid 0.160
_exptl_crystal_size_min 0.150
_refine_diff_density_max 0.156
_refine_diff_density_min -0.110
_refine_diff_density_rms 0.026
_refine_ls_abs_structure_details
;
 Flack x determined using 1101 quotients [(I+)-(I-)]/[(I+)+(I-)]
 (Parsons, Flack and Wagner, Acta Cryst. B69 (2013) 249-259).
;
_refine_ls_abs_structure_Flack 0.081(12)
_refine_ls_extinction_method none
_refine_ls_goodness_of_fit_ref 1.056
_refine_ls_hydrogen_treatment constr
_refine_ls_matrix_type full
_refine_ls_number_parameters 190
_refine_ls_number_reflns 2841
_refine_ls_number_restraints 3
_refine_ls_restrained_S_all 1.055
_refine_ls_R_factor_all 0.0430
_refine_ls_R_factor_gt 0.0380
_refine_ls_shift/su_max 0.000
_refine_ls_shift/su_mean 0.000
_refine_ls_structure_factor_coef Fsqd
_refine_ls_weighting_details 'w=1/[\s^2^(Fo^2^)+(0.0436P)^2^+0.0257P] where P=(Fo^2^+2Fc^2^)/3'
_refine_ls_weighting_scheme calc
_refine_ls_wR_factor_gt 0.0932
_refine_ls_wR_factor_ref 0.0982
_reflns_Friedel_coverage 0.930
_reflns_Friedel_fraction_full 0.935
_reflns_Friedel_fraction_max 0.925
_reflns_number_gt 2595
_reflns_number_total 2841
_reflns_threshold_expression 'I > 2\s(I)'
_cod_data_source_file c9cc04758a2.cif
_cod_data_source_block a_a
_cod_depositor_comments
;
The following automatic conversions were performed:

'_chemical_absolute_configuration' value 'AD' changed to 'ad'
according to
/home/data/users/saulius/crontab/automatic-downloads/rss-feeds/RSC/lib/dictionaries/cif_core.dic
dictionary named 'cif_core.dic' version 2.4.2 from 2011-04-26.

Automatic conversion script
Id: cif_fix_values 4973 2017-02-22 13:04:09Z antanas 
;
_cod_database_code 7123840
_shelx_shelxl_version_number 2018/3
_shelx_space_group_comment
;
The symmetry employed for this shelxl refinement is uniquely defined
by the following loop, which should always be used as a source of
symmetry information in preference to the above space-group names.
They are only intended as comments.
;
_shelx_estimated_absorpt_t_min 0.737
_shelx_estimated_absorpt_t_max 0.774

loop_
_space_group_symop_operation_xyz
'x, y, z'

loop_
_atom_site_label
_atom_site_type_symbol
_atom_site_fract_x
_atom_site_fract_y
_atom_site_fract_z
_atom_site_U_iso_or_equiv
_atom_site_adp_type
_atom_site_occupancy
_atom_site_site_symmetry_order
_atom_site_calc_flag
_atom_site_refinement_flags_posn
_atom_site_refinement_flags_adp
S1 S 0.50736(12) 0.32225(11) 0.60491(10) 0.0670(3) Uani 1 1 d . .
C1 C 0.7954(6) 0.4571(5) 0.7617(4) 0.0568(8) Uani 1 1 d . .
O1 O 0.1251(4) 0.2099(4) 0.2862(3) 0.0729(7) Uani 1 1 d . .
C3 C 1.0477(9) 0.6336(9) 1.0664(6) 0.1058(18) Uani 1 1 d . .
H3 H 1.066671 0.682627 1.183915 0.127 Uiso 1 1 calc R U
O2 O -0.2303(6) 0.1467(7) 0.1994(6) 0.1197(13) Uani 1 1 d . .
C2 C 0.8289(9) 0.5348(8) 0.9370(6) 0.0911(14) Uani 1 1 d . .
H2 H 0.702400 0.520310 0.968089 0.109 Uiso 1 1 calc R U
C5 C 1.2047(7) 0.5865(8) 0.8530(6) 0.0881(13) Uani 1 1 d . .
H5 H 1.332720 0.605338 0.823049 0.106 Uiso 1 1 calc R U
C4 C 1.2352(8) 0.6603(7) 1.0252(6) 0.0869(13) Uani 1 1 d . .
H4 H 1.382625 0.727990 1.113161 0.104 Uiso 1 1 calc R U
C6 C 0.9857(7) 0.4836(7) 0.7216(5) 0.0780(11) Uani 1 1 d . .
H6 H 0.967928 0.431880 0.604517 0.094 Uiso 1 1 calc R U
C7 C 0.5943(6) 0.5671(5) 0.4448(4) 0.0598(8) Uani 1 1 d . .
C9 C 0.8340(10) 0.8620(8) 0.4386(7) 0.1049(18) Uani 1 1 d . .
H9 H 0.962306 0.935814 0.421008 0.126 Uiso 1 1 calc R U
C8 C 0.7828(8) 0.6773(7) 0.4185(6) 0.0822(12) Uani 1 1 d . .
H8 H 0.877086 0.628011 0.386875 0.099 Uiso 1 1 calc R U
C10 C 0.6964(12) 0.9341(7) 0.4839(7) 0.1026(17) Uani 1 1 d . .
H10 H 0.728979 1.056437 0.494815 0.123 Uiso 1 1 calc R U
C11 C 0.5133(11) 0.8302(8) 0.5132(6) 0.0918(14) Uani 1 1 d . .
H11 H 0.422154 0.882353 0.546593 0.110 Uiso 1 1 calc R U
C12 C 0.4590(7) 0.6456(6) 0.4941(5) 0.0727(10) Uani 1 1 d . .
H12 H 0.331788 0.574750 0.514374 0.087 Uiso 1 1 calc R U
C13 C 0.5377(6) 0.3659(5) 0.4160(4) 0.0588(8) Uani 1 1 d . .
H13 H 0.669257 0.350838 0.400307 0.071 Uiso 1 1 calc R U
C14 C 0.3243(7) 0.2079(6) 0.2523(5) 0.0648(9) Uani 1 1 d . .
H14 H 0.313819 0.083772 0.237440 0.078 Uiso 1 1 calc R U
C15 C 0.3281(7) 0.2267(7) 0.0859(5) 0.0828(12) Uani 1 1 d . .
H15A H 0.456752 0.215899 0.062164 0.099 Uiso 1 1 calc R U
H15B H 0.348385 0.352052 0.099650 0.099 Uiso 1 1 calc R U
C16 C 0.1020(9) 0.0688(9) -0.0662(6) 0.0997(16) Uani 1 1 d . .
H16A H 0.100965 0.083449 -0.172713 0.120 Uiso 1 1 calc R U
H16B H 0.087215 -0.056390 -0.085393 0.120 Uiso 1 1 calc R U
C17 C -0.0940(10) 0.0804(12) -0.0264(7) 0.128(2) Uani 1 1 d . .
H17A H -0.230052 -0.046247 -0.095690 0.153 Uiso 1 1 calc R U
H17B H -0.122681 0.167475 -0.067080 0.153 Uiso 1 1 calc R U
C18 C -0.0729(7) 0.1443(7) 0.1588(6) 0.0801(12) Uani 1 1 d . .

loop_
_atom_site_aniso_label
_atom_site_aniso_U_11
_atom_site_aniso_U_22
_atom_site_aniso_U_33
_atom_site_aniso_U_23
_atom_site_aniso_U_13
_atom_site_aniso_U_12
S1 0.0587(5) 0.0734(6) 0.0641(5) 0.0355(4) 0.0201(4) 0.0262(4)
C1 0.065(2) 0.055(2) 0.0533(18) 0.0281(16) 0.0199(15) 0.0312(16)
O1 0.0569(14) 0.0777(17) 0.0639(15) 0.0229(13) 0.0154(12) 0.0256(13)
C3 0.096(4) 0.136(5) 0.052(2) 0.031(3) 0.019(2) 0.040(3)
O2 0.079(2) 0.166(4) 0.116(3) 0.056(3) 0.033(2) 0.070(2)
C2 0.081(3) 0.115(4) 0.064(2) 0.038(2) 0.032(2) 0.035(3)
C5 0.066(2) 0.114(4) 0.066(2) 0.029(2) 0.0180(19) 0.042(2)
C4 0.070(3) 0.095(3) 0.065(2) 0.024(2) 0.007(2) 0.032(2)
C6 0.070(2) 0.097(3) 0.056(2) 0.024(2) 0.0197(18) 0.041(2)
C7 0.0599(19) 0.061(2) 0.0472(17) 0.0232(15) 0.0131(14) 0.0245(16)
C9 0.101(4) 0.083(4) 0.089(3) 0.047(3) 0.017(3) 0.011(3)
C8 0.076(3) 0.082(3) 0.074(3) 0.038(2) 0.023(2) 0.025(2)
C10 0.134(5) 0.065(3) 0.073(3) 0.027(2) 0.008(3) 0.036(3)
C11 0.118(4) 0.083(3) 0.063(2) 0.023(2) 0.011(2) 0.059(3)
C12 0.081(2) 0.071(2) 0.058(2) 0.0224(18) 0.0157(18) 0.041(2)
C13 0.0591(18) 0.063(2) 0.0516(18) 0.0240(15) 0.0172(14) 0.0303(16)
C14 0.063(2) 0.062(2) 0.061(2) 0.0213(16) 0.0148(16) 0.0315(17)
C15 0.079(3) 0.110(3) 0.056(2) 0.028(2) 0.0187(19) 0.054(3)
C16 0.106(4) 0.111(4) 0.055(2) 0.014(2) 0.010(2) 0.059(3)
C17 0.081(3) 0.169(6) 0.073(3) 0.021(4) 0.001(3) 0.048(4)
C18 0.063(2) 0.085(3) 0.081(3) 0.029(2) 0.016(2) 0.038(2)

loop_
_atom_type_symbol
_atom_type_description
_atom_type_scat_dispersion_real
_atom_type_scat_dispersion_imag
_atom_type_scat_source
C C 0.0181 0.0091 'International Tables Vol C Tables 4.2.6.8 and 6.1.1.4'
H H 0.0000 0.0000 'International Tables Vol C Tables 4.2.6.8 and 6.1.1.4'
O O 0.0492 0.0322 'International Tables Vol C Tables 4.2.6.8 and 6.1.1.4'
S S 0.3331 0.5567 'International Tables Vol C Tables 4.2.6.8 and 6.1.1.4'

loop_
_geom_angle_atom_site_label_1
_geom_angle_atom_site_label_2
_geom_angle_atom_site_label_3
_geom_angle
C1 S1 C13 103.01(17)
C6 C1 C2 117.8(4)
C6 C1 S1 124.5(3)
C2 C1 S1 117.6(3)
C18 O1 C14 122.4(3)
C4 C3 C2 121.0(4)
C4 C3 H3 119.5
C2 C3 H3 119.5
C3 C2 C1 120.7(4)
C3 C2 H2 119.7
C1 C2 H2 119.7
C4 C5 C6 120.9(4)
C4 C5 H5 119.6
C6 C5 H5 119.6
C3 C4 C5 118.8(4)
C3 C4 H4 120.6
C5 C4 H4 120.6
C1 C6 C5 120.8(4)
C1 C6 H6 119.6
C5 C6 H6 119.6
C8 C7 C12 118.3(4)
C8 C7 C13 119.7(4)
C12 C7 C13 122.0(3)
C10 C9 C8 119.9(5)
C10 C9 H9 120.1
C8 C9 H9 120.1
C7 C8 C9 120.6(5)
C7 C8 H8 119.7
C9 C8 H8 119.7
C11 C10 C9 120.5(5)
C11 C10 H10 119.7
C9 C10 H10 119.7
C10 C11 C12 120.6(5)
C10 C11 H11 119.7
C12 C11 H11 119.7
C7 C12 C11 120.1(5)
C7 C12 H12 120.0
C11 C12 H12 120.0
C7 C13 C14 114.5(3)
C7 C13 S1 113.0(2)
C14 C13 S1 108.7(2)
C7 C13 H13 106.7
C14 C13 H13 106.7
S1 C13 H13 106.7
O1 C14 C15 111.6(3)
O1 C14 C13 107.0(3)
C15 C14 C13 114.1(3)
O1 C14 H14 108.0
C15 C14 H14 108.0
C13 C14 H14 108.0
C14 C15 C16 109.4(4)
C14 C15 H15A 109.8
C16 C15 H15A 109.8
C14 C15 H15B 109.8
C16 C15 H15B 109.8
H15A C15 H15B 108.2
C17 C16 C15 109.7(4)
C17 C16 H16A 109.7
C15 C16 H16A 109.7
C17 C16 H16B 109.7
C15 C16 H16B 109.7
H16A C16 H16B 108.2
C16 C17 C18 118.1(4)
C16 C17 H17A 107.8
C18 C17 H17A 107.8
C16 C17 H17B 107.8
C18 C17 H17B 107.8
H17A C17 H17B 107.1
O2 C18 O1 117.7(4)
O2 C18 C17 121.7(4)
O1 C18 C17 120.5(4)

loop_
_geom_bond_atom_site_label_1
_geom_bond_atom_site_label_2
_geom_bond_distance
S1 C1 1.768(4)
S1 C13 1.827(3)
C1 C6 1.364(5)
C1 C2 1.380(6)
O1 C18 1.318(5)
O1 C14 1.450(5)
C3 C4 1.351(7)
C3 C2 1.378(7)
C3 H3 0.9300
O2 C18 1.201(6)
C2 H2 0.9300
C5 C4 1.359(7)
C5 C6 1.383(6)
C5 H5 0.9300
C4 H4 0.9300
C6 H6 0.9300
C7 C8 1.374(6)
C7 C12 1.386(6)
C7 C13 1.500(5)
C9 C10 1.356(9)
C9 C8 1.392(7)
C9 H9 0.9300
C8 H8 0.9300
C10 C11 1.344(8)
C10 H10 0.9300
C11 C12 1.389(7)
C11 H11 0.9300
C12 H12 0.9300
C13 C14 1.521(5)
C13 H13 0.9800
C14 C15 1.507(6)
C14 H14 0.9800
C15 C16 1.518(6)
C15 H15A 0.9700
C15 H15B 0.9700
C16 C17 1.475(8)
C16 H16A 0.9700
C16 H16B 0.9700
C17 C18 1.481(8)
C17 H17A 0.9700
C17 H17B 0.9700

loop_
_geom_torsion_atom_site_label_1
_geom_torsion_atom_site_label_2
_geom_torsion_atom_site_label_3
_geom_torsion_atom_site_label_4
_geom_torsion
C13 S1 C1 C6 -33.8(4)
C13 S1 C1 C2 148.8(4)
C4 C3 C2 C1 1.3(9)
C6 C1 C2 C3 -0.8(8)
S1 C1 C2 C3 176.9(5)
C2 C3 C4 C5 -0.5(9)
C6 C5 C4 C3 -0.8(9)
C2 C1 C6 C5 -0.5(7)
S1 C1 C6 C5 -178.0(4)
C4 C5 C6 C1 1.3(8)
C12 C7 C8 C9 -0.9(6)
C13 C7 C8 C9 177.8(4)
C10 C9 C8 C7 -0.3(7)
C8 C9 C10 C11 1.4(8)
C9 C10 C11 C12 -1.3(7)
C8 C7 C12 C11 0.9(6)
C13 C7 C12 C11 -177.7(3)
C10 C11 C12 C7 0.1(6)
C8 C7 C13 C14 -108.0(4)
C12 C7 C13 C14 70.6(4)
C8 C7 C13 S1 126.9(3)
C12 C7 C13 S1 -54.5(4)
C1 S1 C13 C7 -71.6(3)
C1 S1 C13 C14 160.3(2)
C18 O1 C14 C15 30.1(5)
C18 O1 C14 C13 155.5(4)
C7 C13 C14 O1 -71.0(4)
S1 C13 C14 O1 56.4(3)
C7 C13 C14 C15 52.9(4)
S1 C13 C14 C15 -179.7(3)
O1 C14 C15 C16 -55.5(5)
C13 C14 C15 C16 -176.9(3)
C14 C15 C16 C17 57.0(6)
C15 C16 C17 C18 -33.8(9)
C14 O1 C18 O2 177.9(4)
C14 O1 C18 C17 -5.4(7)
C16 C17 C18 O2 -175.7(6)
C16 C17 C18 O1 7.7(10)
